data_7021856
loop_
_publ_author_name
'George, Kathryn'
'Hector, Andrew L.'
'Levason, William'
'Reid, Gillian'
'Sanderson, George'
'Webster, Michael'
'Zhang, Wenjian'

_publ_section_title
;
 Hypervalent neutral O-donor ligand complexes of silicon tetrafluoride,
 comparisons with other group 14 tetrafluorides and a search for soft
 donor ligand complexes.
;
_journal_issue 7
_journal_name_full 'Dalton transactions (Cambridge, England : 2003)'
_journal_page_first 1584
_journal_page_last 1593
_journal_paper_doi 10.1039/c0dt01115k
_journal_volume 40
_journal_year 2011
_chemical_formula_moiety 'C5 H14 F4 Ge O2 P2'
_chemical_formula_sum 'C5 H14 F4 Ge O2 P2'
_chemical_formula_weight 316.69
_chemical_name_systematic
;
tetrafluoro(methanediylbis(dimethylphosphane) dioxide)germanium(IV)
;
_space_group_IT_number 64
_space_group_name_Hall '-C 2ac 2'
_symmetry_cell_setting orthorhombic
_symmetry_space_group_name_Hall '-C 2ac 2'
_symmetry_space_group_name_H-M 'C m c a'
_atom_sites_solution_hydrogens geom
_atom_sites_solution_primary direct
_atom_sites_solution_secondary difmap
_audit_creation_date 2010-04-07
_audit_creation_method 'SHELXL-97 + hand edit'
_cell_angle_alpha 90.00
_cell_angle_beta 90.00
_cell_angle_gamma 90.00
_cell_formula_units_Z 8
_cell_length_a 13.533(4)
_cell_length_b 11.142(4)
_cell_length_c 14.620(4)
_cell_measurement_reflns_used 2514
_cell_measurement_temperature 120(2)
_cell_measurement_theta_max 27.48
_cell_measurement_theta_min 2.91
_cell_volume 2204.5(12)
_computing_cell_refinement 'DENZO (Otwinowski & Minor, 1997)'
_computing_data_collection 'COLLECT (Hooft, R.W.W., 1998)'
_computing_data_reduction 'DENZO (Otwinowski & Minor, 1997)'
_computing_structure_refinement 'SHELXL-97 (Sheldrick, 1997)'
_computing_structure_solution 'SHELXS-97 (Sheldrick, 1997)'
_diffrn_ambient_temperature 120(2)
_diffrn_measured_fraction_theta_full 0.976
_diffrn_measured_fraction_theta_max 0.976
_diffrn_measurement_device_type 'Bruker-Nonius 95mm CCD camera on \k-goniostat'
_diffrn_measurement_method '\f & \w scans'
_diffrn_radiation_monochromator '10cm confocal mirrors'
_diffrn_radiation_source 'Bruker-Nonius FR591 rotating anode'
_diffrn_radiation_type MoK\a
_diffrn_radiation_wavelength 0.71073
_diffrn_reflns_av_R_equivalents 0.1140
_diffrn_reflns_av_sigmaI/netI 0.0547
_diffrn_reflns_limit_h_max 17
_diffrn_reflns_limit_h_min -12
_diffrn_reflns_limit_k_max 14
_diffrn_reflns_limit_k_min -14
_diffrn_reflns_limit_l_max 17
_diffrn_reflns_limit_l_min -18
_diffrn_reflns_number 12581
_diffrn_reflns_theta_full 27.71
_diffrn_reflns_theta_max 27.71
_diffrn_reflns_theta_min 3.01
_diffrn_standards_number 0
_exptl_absorpt_coefficient_mu 3.098
_exptl_absorpt_correction_T_max 1.0000
_exptl_absorpt_correction_T_min 0.3072
_exptl_absorpt_correction_type multi-scan
_exptl_absorpt_process_details 'G.M. Sheldrick, (2007). SADABS. Version 2007/2. Bruker AXS Inc.'
_exptl_crystal_colour colourless
_exptl_crystal_density_diffrn 1.908
_exptl_crystal_density_method 'not measured'
_exptl_crystal_description plate
_exptl_crystal_F_000 1264
_exptl_crystal_size_max 0.18
_exptl_crystal_size_mid 0.15
_exptl_crystal_size_min 0.01
_refine_diff_density_max 1.510
_refine_diff_density_min -0.730
_refine_diff_density_rms 0.157
_refine_ls_extinction_method none
_refine_ls_goodness_of_fit_ref 1.116
_refine_ls_hydrogen_treatment constr
_refine_ls_matrix_type full
_refine_ls_number_parameters 72
_refine_ls_number_reflns 1324
_refine_ls_number_restraints 0
_refine_ls_restrained_S_all 1.116
_refine_ls_R_factor_all 0.0844
_refine_ls_R_factor_gt 0.0676
_refine_ls_shift/su_max 0.000
_refine_ls_shift/su_mean 0.000
_refine_ls_structure_factor_coef Fsqd
_refine_ls_weighting_details 'w=1/[\s^2^(Fo^2^)+(0.0175P)^2^+44.7600P] where P=(Fo^2^+2Fc^2^)/3'
_refine_ls_weighting_scheme calc
_refine_ls_wR_factor_gt 0.1357
_refine_ls_wR_factor_ref 0.1460
_reflns_number_gt 1096
_reflns_number_total 1324
_reflns_threshold_expression I>2sigma(I)
_cod_data_source_file c0dt01115k.txt
_cod_data_source_block 10wz328a
_cod_depositor_comments
;
   Changing data item _space_group_name_Hall value '-C 2bc 2' to
   '-C 2ac 2', as given in the _symmetry_space_group_name_Hall data item,
   determined from symmetry operators, and compatible with the H-M symbol
   'C m c a' specified in the original CIF.

   Saulius Gra\<zulis
   2013-09-12

 Adding full bibliography for 7021854--7021860.cif.
;
_cod_original_cell_volume 2204.4(12)
_cod_database_code 7021856

loop_
_symmetry_equiv_pos_as_xyz
'x, y, z'
'-x, -y+1/2, z+1/2'
'-x, y+1/2, -z+1/2'
'x, -y, -z'
'x+1/2, y+1/2, z'
'-x+1/2, -y+1, z+1/2'
'-x+1/2, y+1, -z+1/2'
'x+1/2, -y+1/2, -z'
'-x, -y, -z'
'x, y-1/2, -z-1/2'
'x, -y-1/2, z-1/2'
'-x, y, z'
'-x+1/2, -y+1/2, -z'
'x+1/2, y, -z-1/2'
'x+1/2, -y, z-1/2'
'-x+1/2, y+1/2, z'

loop_
_atom_site_label
_atom_site_type_symbol
_atom_site_fract_x
_atom_site_fract_y
_atom_site_fract_z
_atom_site_U_iso_or_equiv
_atom_site_adp_type
_atom_site_occupancy
_atom_site_symmetry_multiplicity
_atom_site_calc_flag
_atom_site_refinement_flags
Ge1 Ge 0.0000 0.22018(8) 0.16507(6) 0.0250(3) Uani 1 2 d S
P1 P 0.11125(13) 0.29151(15) 0.34828(10) 0.0299(4) Uani 1 1 d .
F1 F 0.0951(3) 0.1627(3) 0.0925(2) 0.0356(9) Uani 1 1 d .
F2 F 0.0000 0.3598(5) 0.1069(4) 0.0383(13) Uani 1 2 d S
F3 F 0.0000 0.0856(5) 0.2307(3) 0.0397(14) Uani 1 2 d S
O1 O 0.1025(3) 0.2815(4) 0.2441(3) 0.0310(10) Uani 1 1 d .
C1 C 0.1376(7) 0.1525(7) 0.4022(5) 0.048(2) Uani 1 1 d .
H1A H 0.0891 0.0924 0.3828 0.073 Uiso 1 1 calc R
H1B H 0.1343 0.1624 0.4687 0.073 Uiso 1 1 calc R
H1C H 0.2040 0.1259 0.3848 0.073 Uiso 1 1 calc R
C2 C 0.2062(5) 0.3951(7) 0.3762(5) 0.0412(17) Uani 1 1 d .
H2A H 0.2692 0.3663 0.3517 0.062 Uiso 1 1 calc R
H2B H 0.2110 0.4027 0.4428 0.062 Uiso 1 1 calc R
H2C H 0.1906 0.4735 0.3495 0.062 Uiso 1 1 calc R
C3 C 0.0000 0.3541(7) 0.3946(5) 0.0244(17) Uani 1 2 d S
H3A H 0.0000 0.3418 0.4617 0.029 Uiso 1 2 calc SR
H3B H 0.0000 0.4417 0.3832 0.029 Uiso 1 2 calc SR

loop_
_atom_site_aniso_label
_atom_site_aniso_U_11
_atom_site_aniso_U_22
_atom_site_aniso_U_33
_atom_site_aniso_U_23
_atom_site_aniso_U_13
_atom_site_aniso_U_12
Ge1 0.0275(5) 0.0276(5) 0.0199(4) -0.0019(4) 0.000 0.000
P1 0.0293(9) 0.0340(8) 0.0263(8) -0.0050(6) -0.0033(6) 0.0026(7)
F1 0.035(2) 0.049(2) 0.0230(17) -0.0097(16) 0.0016(15) 0.0055(18)
F2 0.052(4) 0.033(3) 0.030(3) 0.006(2) 0.000 0.000
F3 0.066(4) 0.024(3) 0.029(3) -0.001(2) 0.000 0.000
O1 0.028(2) 0.038(2) 0.027(2) -0.0070(19) 0.0022(17) -0.0001(19)
C1 0.066(5) 0.048(4) 0.032(3) -0.003(3) -0.012(3) 0.025(4)
C2 0.025(3) 0.055(4) 0.044(4) -0.020(3) -0.005(3) -0.001(3)
C3 0.031(4) 0.021(4) 0.021(4) 0.003(3) 0.000 0.000

loop_
_atom_type_symbol
_atom_type_description
_atom_type_scat_dispersion_real
_atom_type_scat_dispersion_imag
_atom_type_scat_source
C C 0.0033 0.0016 'International Tables Vol C Tables 4.2.6.8 and 6.1.1.4'
H H 0.0000 0.0000 'International Tables Vol C Tables 4.2.6.8 and 6.1.1.4'
O O 0.0106 0.0060 'International Tables Vol C Tables 4.2.6.8 and 6.1.1.4'
F F 0.0171 0.0103 'International Tables Vol C Tables 4.2.6.8 and 6.1.1.4'
P P 0.1023 0.0942 'International Tables Vol C Tables 4.2.6.8 and 6.1.1.4'
Ge Ge 0.1547 1.8001 'International Tables Vol C Tables 4.2.6.8 and 6.1.1.4'

loop_
_geom_angle_atom_site_label_1
_geom_angle_atom_site_label_2
_geom_angle_atom_site_label_3
_geom_angle
_geom_angle_site_symmetry_1
_geom_angle_site_symmetry_3
F2 Ge1 F3 176.0(2) . .
F2 Ge1 F1 91.71(18) . 12
F3 Ge1 F1 91.04(17) . 12
F2 Ge1 F1 91.71(18) . .
F3 Ge1 F1 91.04(17) . .
F1 Ge1 F1 92.1(2) 12 .
F2 Ge1 O1 88.64(18) . .
F3 Ge1 O1 88.60(17) . .
F1 Ge1 O1 179.62(19) 12 .
F1 Ge1 O1 87.98(17) . .
F2 Ge1 O1 88.64(18) . 12
F3 Ge1 O1 88.60(17) . 12
F1 Ge1 O1 87.98(17) 12 12
F1 Ge1 O1 179.62(19) . 12
O1 Ge1 O1 91.9(2) . 12
O1 P1 C1 113.2(3) . .
O1 P1 C2 109.4(3) . .
C1 P1 C2 108.7(4) . .
O1 P1 C3 109.8(3) . .
C1 P1 C3 109.9(4) . .
C2 P1 C3 105.5(3) . .
P1 O1 Ge1 132.6(3) . .
P1 C1 H1A 109.5 . .
P1 C1 H1B 109.5 . .
H1A C1 H1B 109.5 . .
P1 C1 H1C 109.5 . .
H1A C1 H1C 109.5 . .
H1B C1 H1C 109.5 . .
P1 C2 H2A 109.5 . .
P1 C2 H2B 109.5 . .
H2A C2 H2B 109.5 . .
P1 C2 H2C 109.5 . .
H2A C2 H2C 109.5 . .
H2B C2 H2C 109.5 . .
P1 C3 P1 114.3(4) 12 .
P1 C3 H3A 108.7 12 .
P1 C3 H3A 108.7 . .
P1 C3 H3B 108.7 12 .
P1 C3 H3B 108.7 . .
H3A C3 H3B 107.6 . .

loop_
_geom_bond_atom_site_label_1
_geom_bond_atom_site_label_2
_geom_bond_distance
_geom_bond_site_symmetry_2
Ge1 F2 1.772(5) .
Ge1 F3 1.780(5) .
Ge1 F1 1.787(4) 12
Ge1 F1 1.787(4) .
Ge1 O1 1.930(4) .
Ge1 O1 1.930(4) 12
P1 O1 1.532(4) .
P1 C1 1.774(7) .
P1 C2 1.774(7) .
P1 C3 1.792(5) .
C1 H1A 0.9800 .
C1 H1B 0.9800 .
C1 H1C 0.9800 .
C2 H2A 0.9800 .
C2 H2B 0.9800 .
C2 H2C 0.9800 .
C3 P1 1.792(5) 12
C3 H3A 0.9900 .
C3 H3B 0.9900 .
